data_4505001
loop_
_publ_author_name
'Prakash, M. Jaya'
'Radhakrishnan, T. P.'

_publ_section_title
;
 SHG Active Salts of 4-Nitrophenolate with H-Bonded Helical
 Formations:&#x2009; Structure-Directing Role ofortho-Aminopyridines
;
_journal_issue 2
_journal_name_full 'Crystal Growth &amp; Design'
_journal_page_first 721
_journal_paper_doi 10.1021/cg049763e
_journal_volume 5
_journal_year 2005
_chemical_formula_sum 'C17 H16 N4 O6'
_chemical_formula_weight 372.34
_chemical_name_systematic
;2-aminopyridinium 4-nitrophenolate . 4-nitrophenol  
 ? 
;
_space_group_IT_number 33
_symmetry_cell_setting orthorhombic
_symmetry_space_group_name_Hall 'P 2c -2n'
_symmetry_space_group_name_H-M 'P n a 21'
_atom_sites_solution_hydrogens geom
_atom_sites_solution_primary direct
_atom_sites_solution_secondary difmap
_audit_creation_method SHELXL-97
_cell_angle_alpha 90.00
_cell_angle_beta 90.00
_cell_angle_gamma 90.00
_cell_formula_units_Z 4
_cell_length_a 13.1347(16)
_cell_length_b 10.912(2)
_cell_length_c 12.203(2)
_cell_measurement_temperature 293(2)
_cell_volume 1749.0(5)
_computing_structure_refinement 'SHELXL-97 (Sheldrick, 1997)'
_computing_structure_solution 'SHELXS-97 (Sheldrick, 1990)'
_diffrn_ambient_temperature 293(2)
_diffrn_measured_fraction_theta_full 0.998
_diffrn_measured_fraction_theta_max 0.998
_diffrn_radiation_monochromator graphite
_diffrn_radiation_source 'fine-focus sealed tube'
_diffrn_radiation_type MoK\a
_diffrn_radiation_wavelength 0.71073
_diffrn_reflns_av_R_equivalents 0.0000
_diffrn_reflns_av_sigmaI/netI 0.0632
_diffrn_reflns_limit_h_max 21
_diffrn_reflns_limit_h_min 0
_diffrn_reflns_limit_k_max 17
_diffrn_reflns_limit_k_min 0
_diffrn_reflns_limit_l_max 19
_diffrn_reflns_limit_l_min 0
_diffrn_reflns_number 4304
_diffrn_reflns_theta_full 34.98
_diffrn_reflns_theta_max 34.98
_diffrn_reflns_theta_min 2.43
_exptl_absorpt_coefficient_mu 0.110
_exptl_crystal_colour Orange
_exptl_crystal_density_diffrn 1.414
_exptl_crystal_density_method 'not measured'
_exptl_crystal_description 'Cuboid block'
_exptl_crystal_F_000 776
_exptl_crystal_size_max 0.52
_exptl_crystal_size_mid 0.52
_exptl_crystal_size_min 0.36
_refine_diff_density_max 0.18
_refine_diff_density_min -0.12
_refine_diff_density_rms 0.03
_refine_ls_abs_structure_details 'Flack H D (1983), Acta Cryst. A39, 876-881'
_refine_ls_abs_structure_Flack 0
_refine_ls_extinction_method none
_refine_ls_goodness_of_fit_ref 0.961
_refine_ls_hydrogen_treatment mixed
_refine_ls_matrix_type full
_refine_ls_number_parameters 258
_refine_ls_number_reflns 2535
_refine_ls_number_restraints 1
_refine_ls_restrained_S_all 0.960
_refine_ls_R_factor_all 0.1222
_refine_ls_R_factor_gt 0.0447
_refine_ls_shift/su_max 0.000
_refine_ls_shift/su_mean 0.000
_refine_ls_structure_factor_coef Fsqd
_refine_ls_weighting_details 'w=1/[\s^2^(Fo^2^)+(0.0490P)^2^+0.0000P] where P=(Fo^2^+2Fc^2^)/3'
_refine_ls_weighting_scheme calc
_refine_ls_wR_factor_gt 0.1153
_refine_ls_wR_factor_ref 0.1154
_reflns_number_gt 1093
_reflns_number_total 2544
_reflns_threshold_expression >2sigma(I)
_cod_data_source_file cg049763esi20040711_042323.cif
_cod_data_source_block 1
_cod_depositor_comments
;
The following automatic conversions were performed:

'_symmetry_cell_setting' value 'Orthorhombic' changed to
'orthorhombic' according to
/home/saulius/struct/CIF-dictionaries/cif_core.dic dictionary named
'cif_core.dic' version 2.4.1 from 2010-06-29.

Automatic conversion script
Id: cif_fix_values 1715 2011-07-08 13:25:40Z adriana 

The following automatic conversions were performed:

'_refine_ls_weighting_scheme' value 'calc
w=1/[\s^2^(Fo^2^)+(0.0490P)^2^+0.0000P] where P=(Fo^2^+2Fc^2^)/3' was
changed to 'calc'. New tag '_refine_ls_weighting_details' was
created. The value of the new tag was set to
'w=1/[\s^2^(Fo^2^)+(0.0490P)^2^+0.0000P] where P=(Fo^2^+2Fc^2^)/3'.

Automatic conversion script
Id: cif_fix_values 3143 2015-03-26 13:38:13Z robertas 
;
_cod_original_sg_symbol_H-M 'Pna21 (No.33)'
_cod_database_code 4505001

loop_
_symmetry_equiv_pos_as_xyz
'x, y, z'
'-x, -y, z+1/2'
'x+1/2, -y+1/2, z'
'-x+1/2, y+1/2, z+1/2'

loop_
_atom_site_label
_atom_site_type_symbol
_atom_site_fract_x
_atom_site_fract_y
_atom_site_fract_z
_atom_site_U_iso_or_equiv
_atom_site_adp_type
_atom_site_occupancy
_atom_site_calc_flag
_atom_site_refinement_flags
N1 N 0.0963(3) 0.8737(4) 0.8717(4) 0.0593(12) Uani 1 d .
H1 H 0.0846 0.9511 0.8752 0.071 Uiso 1 calc R
N7 N 0.2390(3) 0.9088(4) 0.9670(4) 0.0838(15) Uani 1 d .
H7A H 0.2239 0.9854 0.9664 0.101 Uiso 1 calc R
H7B H 0.2937 0.8842 0.9990 0.101 Uiso 1 calc R
O16 O 0.4143(3) 0.7288(3) 1.0815(4) 0.0754(12) Uani 1 d .
O17 O 0.4416(3) 0.9206(4) 1.1044(5) 0.1024(17) Uani 1 d .
O18 O 0.0692(2) 1.1086(3) 0.9033(3) 0.0622(10) Uani 1 d .
C2 C 0.1788(4) 0.8292(5) 0.9191(4) 0.0554(13) Uani 1 d .
C3 C 0.1994(4) 0.7045(5) 0.9148(5) 0.0681(16) Uani 1 d .
H3 H 0.2582 0.6732 0.9469 0.082 Uiso 1 calc R
C4 C 0.1338(5) 0.6300(6) 0.8640(6) 0.0792(18) Uani 1 d .
H4 H 0.1455 0.5460 0.8618 0.095 Uiso 1 calc R
C5 C 0.0464(5) 0.6805(6) 0.8138(6) 0.087(2) Uani 1 d .
H5 H 0.0004 0.6295 0.7780 0.104 Uiso 1 calc R
C6 C 0.0297(4) 0.8009(6) 0.8176(6) 0.0756(16) Uani 1 d .
H6 H -0.0271 0.8346 0.7835 0.091 Uiso 1 calc R
N15 N 0.4664(3) 0.8117(4) 1.1151(4) 0.0612(12) Uani 1 d .
O8 O 0.8286(3) 0.7066(3) 1.3263(3) 0.0675(10) Uani 1 d .
H8 H 0.8546 0.7689 1.3513 0.101 Uiso 1 calc R
C9 C 0.7397(3) 0.7363(5) 1.2739(4) 0.0478(12) Uani 1 d .
C10 C 0.6781(4) 0.6415(5) 1.2416(4) 0.0536(13) Uani 1 d .
H10 H 0.6973 0.5610 1.2554 0.064 Uiso 1 calc R
C11 C 0.5884(4) 0.6656(4) 1.1889(4) 0.0493(12) Uani 1 d .
H11 H 0.5470 0.6017 1.1652 0.059 Uiso 1 calc R
C12 C 0.5601(3) 0.7848(4) 1.1714(4) 0.0459(11) Uani 1 d .
C13 C 0.6212(4) 0.8813(5) 1.2039(4) 0.0530(12) Uani 1 d .
H13 H 0.6011 0.9618 1.1914 0.064 Uiso 1 calc R
C14 C 0.7122(3) 0.8564(4) 1.2551(4) 0.0525(13) Uani 1 d .
H14 H 0.7547 0.9200 1.2768 0.063 Uiso 1 calc R
N25 N -0.2722(3) 1.2556(4) 1.1310(4) 0.0624(11) Uani 1 d .
O26 O -0.2943(3) 1.3651(3) 1.1350(4) 0.0771(12) Uani 1 d .
O27 O -0.3244(3) 1.1781(4) 1.1780(4) 0.0916(15) Uani 1 d .
C19 C -0.0096(3) 1.1435(4) 0.9595(4) 0.0480(11) Uani 1 d .
C20 C -0.0305(4) 1.2673(4) 0.9789(5) 0.0557(14) Uani 1 d .
H20 H 0.0151 1.3261 0.9537 0.067 Uiso 1 calc R
C21 C -0.1154(3) 1.3047(4) 1.0336(4) 0.0503(12) Uani 1 d .
H21 H -0.1279 1.3876 1.0446 0.060 Uiso 1 calc R
C22 C -0.1831(3) 1.2171(4) 1.0728(4) 0.0435(10) Uani 1 d .
C23 C -0.1640(3) 1.0948(4) 1.0578(4) 0.0563(13) Uani 1 d .
H23 H -0.2090 1.0369 1.0857 0.068 Uiso 1 calc R
C24 C -0.0793(3) 1.0574(4) 1.0021(4) 0.0585(14) Uani 1 d .
H24 H -0.0675 0.9741 0.9921 0.070 Uiso 1 calc R

loop_
_atom_site_aniso_label
_atom_site_aniso_U_11
_atom_site_aniso_U_22
_atom_site_aniso_U_33
_atom_site_aniso_U_23
_atom_site_aniso_U_13
_atom_site_aniso_U_12
N1 0.054(3) 0.057(2) 0.066(3) 0.003(2) 0.006(2) 0.005(2)
N7 0.078(3) 0.084(3) 0.090(4) 0.002(3) -0.020(3) -0.003(3)
O16 0.063(2) 0.069(2) 0.095(3) -0.017(2) -0.024(2) 0.0037(19)
O17 0.090(3) 0.058(2) 0.159(5) 0.013(3) -0.044(3) 0.015(2)
O18 0.053(2) 0.056(2) 0.077(2) 0.0078(19) 0.011(2) 0.0063(17)
C2 0.054(3) 0.060(3) 0.052(3) -0.004(3) 0.006(3) -0.012(3)
C3 0.065(4) 0.064(3) 0.076(4) 0.000(3) 0.002(3) 0.008(3)
C4 0.086(5) 0.054(3) 0.098(5) -0.018(3) 0.018(4) 0.006(3)
C5 0.076(4) 0.085(4) 0.099(5) -0.028(4) 0.005(4) -0.018(4)
C6 0.063(4) 0.086(4) 0.078(4) -0.008(4) 0.000(4) -0.009(3)
N15 0.058(3) 0.059(3) 0.066(3) 0.001(2) -0.009(2) 0.005(2)
O8 0.056(2) 0.062(2) 0.084(3) -0.003(2) -0.019(2) 0.0003(17)
C9 0.045(3) 0.049(3) 0.049(3) -0.005(2) -0.004(2) 0.005(2)
C10 0.056(3) 0.041(3) 0.064(3) -0.003(2) -0.011(3) 0.009(3)
C11 0.054(3) 0.039(2) 0.054(3) -0.007(2) -0.006(3) -0.005(2)
C12 0.044(2) 0.044(3) 0.050(3) 0.006(2) -0.008(2) 0.003(2)
C13 0.051(3) 0.045(3) 0.063(3) 0.000(2) 0.004(3) 0.003(2)
C14 0.052(3) 0.036(2) 0.069(3) -0.006(2) -0.002(3) -0.007(2)
N25 0.056(2) 0.056(3) 0.075(3) -0.011(3) 0.004(2) 0.002(2)
O26 0.074(2) 0.054(2) 0.103(3) -0.010(2) 0.013(2) 0.0102(19)
O27 0.083(3) 0.063(3) 0.128(4) -0.001(3) 0.055(3) -0.005(2)
C19 0.045(3) 0.047(3) 0.051(3) 0.001(2) 0.003(2) 0.002(2)
C20 0.058(3) 0.038(3) 0.071(4) 0.009(2) 0.002(3) -0.009(2)
C21 0.056(3) 0.032(2) 0.063(3) 0.000(2) -0.005(3) 0.000(2)
C22 0.041(2) 0.042(2) 0.048(3) -0.001(2) 0.001(2) 0.003(2)
C23 0.059(3) 0.039(2) 0.071(4) 0.006(2) 0.018(3) -0.004(2)
C24 0.064(3) 0.038(3) 0.073(4) 0.003(2) 0.009(3) 0.003(2)

loop_
_atom_type_symbol
_atom_type_description
_atom_type_scat_dispersion_real
_atom_type_scat_dispersion_imag
_atom_type_scat_source
C C 0.0033 0.0016 'International Tables Vol C Tables 4.2.6.8 and 6.1.1.4'
H H 0.0000 0.0000 'International Tables Vol C Tables 4.2.6.8 and 6.1.1.4'
N N 0.0061 0.0033 'International Tables Vol C Tables 4.2.6.8 and 6.1.1.4'
O O 0.0106 0.0060 'International Tables Vol C Tables 4.2.6.8 and 6.1.1.4'

loop_
_geom_angle_atom_site_label_1
_geom_angle_atom_site_label_2
_geom_angle_atom_site_label_3
_geom_angle
_geom_angle_site_symmetry_1
_geom_angle_site_symmetry_3
C2 N1 C6 121.9(5) . .
C2 N1 O18 114.0(4) . .
C6 N1 O18 123.9(4) . .
C2 N7 O17 140.8(4) . .
C2 N7 O18 85.5(3) . .
O17 N7 O18 133.44(18) . .
C2 N7 O26 134.8(4) . 3_575
O17 N7 O26 75.27(16) . 3_575
O18 N7 O26 62.77(13) . 3_575
C2 N7 O16 102.4(3) . .
O17 N7 O16 38.45(10) . .
O18 N7 O16 168.6(2) . .
O26 N7 O16 106.06(17) 3_575 .
N15 O16 N7 95.3(3) . .
N15 O17 N7 103.8(3) . .
C19 O18 N1 118.3(3) . .
C19 O18 N7 128.6(3) . .
N1 O18 N7 43.67(14) . .
N7 C2 N1 116.6(5) . .
N7 C2 C3 123.2(5) . .
N1 C2 C3 120.2(5) . .
C4 C3 C2 119.2(6) . .
C3 C4 C5 119.2(5) . .
C6 C5 C4 120.2(6) . .
C5 C6 N1 119.3(6) . .
O16 N15 O17 122.3(4) . .
O16 N15 C12 119.6(4) . .
O17 N15 C12 118.1(5) . .
C9 O8 O18 115.2(3) . 2_675
O8 C9 C10 117.3(4) . .
O8 C9 C14 121.8(4) . .
C10 C9 C14 120.9(4) . .
C11 C10 C9 120.0(4) . .
C10 C11 C12 119.2(4) . .
C11 C12 C13 121.5(4) . .
C11 C12 N15 120.0(4) . .
C13 C12 N15 118.5(4) . .
C14 C13 C12 118.9(4) . .
C13 C14 C9 119.5(4) . .
O27 N25 O26 121.1(5) . .
O27 N25 C22 119.1(4) . .
O26 N25 C22 119.8(4) . .
O18 C19 C20 122.0(4) . .
O18 C19 C24 121.1(4) . .
C20 C19 C24 116.9(4) . .
C21 C20 C19 122.2(4) . .
C20 C21 C22 119.1(4) . .
C23 C22 C21 120.4(4) . .
C23 C22 N25 120.1(4) . .
C21 C22 N25 119.4(4) . .
C22 C23 C24 120.5(4) . .
C23 C24 C19 120.8(4) . .

loop_
_geom_bond_atom_site_label_1
_geom_bond_atom_site_label_2
_geom_bond_distance
_geom_bond_site_symmetry_2
N1 C2 1.320(6) .
N1 C6 1.353(7) .
N1 O18 2.617(5) .
N7 C2 1.312(6) .
N7 O17 3.147(6) .
N7 O18 3.215(6) .
N7 O26 3.238(6) 3_575
N7 O16 3.333(6) .
O16 N15 1.206(5) .
O17 N15 1.239(5) .
O18 C19 1.298(5) .
C2 C3 1.389(7) .
C3 C4 1.337(8) .
C4 C5 1.413(9) .
C5 C6 1.334(8) .
N15 C12 1.440(6) .
O8 C9 1.369(5) .
O8 O18 2.599(5) 2_675
C9 C10 1.372(6) .
C9 C14 1.379(6) .
C10 C11 1.368(6) .
C11 C12 1.369(6) .
C12 C13 1.382(7) .
C13 C14 1.376(7) .
N25 O27 1.231(6) .
N25 O26 1.231(5) .
N25 C22 1.431(6) .
C19 C20 1.399(6) .
C19 C24 1.412(6) .
C20 C21 1.362(7) .
C21 C22 1.390(6) .
C22 C23 1.370(6) .
C23 C24 1.367(6) .
